data_4342559
loop_
_publ_author_name
'Tian, Chong-Bin'
'He, Chao'
'Han, Yun-Hu'
'Wei, Qi'
'Li, Qi-Peng'
'Lin, Ping'
'Du, Shao-Wu'

_publ_section_title
;
 Four New Mn(II) Inorganic-Organic Hybrid Frameworks with Diverse
 Inorganic Magnetic Chain's Sequences: Syntheses, Structures, Magnetic,
 NLO, and Dielectric Properties.
;
_journal_issue 6
_journal_name_full 'Inorganic chemistry'
_journal_page_first 2560
_journal_page_last 2571
_journal_paper_doi 10.1021/ic502664e
_journal_volume 54
_journal_year 2015
_chemical_formula_sum 'C17 H14 Mn2 N0 O10'
_chemical_formula_weight 488.16
_chemical_name_systematic
; 
 ? 
;
_space_group_IT_number 78
_symmetry_cell_setting tetragonal
_symmetry_space_group_name_Hall 'P 4cw'
_symmetry_space_group_name_H-M 'P 43'
_atom_sites_solution_hydrogens geom
_atom_sites_solution_primary direct
_atom_sites_solution_secondary difmap
_audit_creation_method SHELXL-97
_cell_angle_alpha 90.00
_cell_angle_beta 90.00
_cell_angle_gamma 90.00
_cell_formula_units_Z 4
_cell_length_a 13.0721(4)
_cell_length_b 13.0721(4)
_cell_length_c 11.1466(5)
_cell_measurement_reflns_used 5685
_cell_measurement_temperature 293(2)
_cell_measurement_theta_max 27.4778
_cell_measurement_theta_min 2.2034
_cell_volume 1904.73(12)
_computing_structure_refinement 'SHELXL-97 (Sheldrick, 1997)'
_computing_structure_solution 'SHELXS-97 (Sheldrick, 1990)'
_diffrn_ambient_temperature 293(2)
_diffrn_measured_fraction_theta_full 0.989
_diffrn_measured_fraction_theta_max 0.989
_diffrn_measurement_device_type 'Saturn724+ (2x2 bin mode)'
_diffrn_measurement_method CCD_Profile_fitting
_diffrn_radiation_monochromator graphite
_diffrn_radiation_source 'fine-focus sealed tube'
_diffrn_radiation_type MoK\a
_diffrn_radiation_wavelength 0.71073
_diffrn_reflns_av_R_equivalents 0.0789
_diffrn_reflns_av_sigmaI/netI 0.1049
_diffrn_reflns_limit_h_max 16
_diffrn_reflns_limit_h_min -11
_diffrn_reflns_limit_k_max 16
_diffrn_reflns_limit_k_min -16
_diffrn_reflns_limit_l_max 14
_diffrn_reflns_limit_l_min -14
_diffrn_reflns_number 16778
_diffrn_reflns_theta_full 27.48
_diffrn_reflns_theta_max 27.48
_diffrn_reflns_theta_min 2.20
_exptl_absorpt_coefficient_mu 1.380
_exptl_absorpt_correction_T_max 1.0000
_exptl_absorpt_correction_T_min 0.8687
_exptl_absorpt_correction_type multi-scan
_exptl_crystal_colour Colorless
_exptl_crystal_density_diffrn 1.702
_exptl_crystal_density_method 'not measured'
_exptl_crystal_description Prism
_exptl_crystal_F_000 984
_exptl_crystal_size_max 0.15
_exptl_crystal_size_mid 0.08
_exptl_crystal_size_min 0.05
_refine_diff_density_max 1.696
_refine_diff_density_min -0.688
_refine_diff_density_rms 0.206
_refine_ls_abs_structure_details 'Flack H D (1983), Acta Cryst. A39, 876-881'
_refine_ls_abs_structure_Flack 0.02(5)
_refine_ls_extinction_method none
_refine_ls_goodness_of_fit_ref 1.034
_refine_ls_hydrogen_treatment mixed
_refine_ls_matrix_type full
_refine_ls_number_parameters 252
_refine_ls_number_reflns 4301
_refine_ls_number_restraints 1
_refine_ls_restrained_S_all 1.034
_refine_ls_R_factor_all 0.0994
_refine_ls_R_factor_gt 0.0735
_refine_ls_shift/su_max 0.047
_refine_ls_shift/su_mean 0.002
_refine_ls_structure_factor_coef Fsqd
_refine_ls_weighting_details 'calc w=1/[\s^2^(Fo^2^)+(0.1297P)^2^+0.0000P] where P=(Fo^2^+2Fc^2^)/3'
_refine_ls_weighting_scheme calc
_refine_ls_wR_factor_gt 0.1916
_refine_ls_wR_factor_ref 0.2212
_reflns_number_gt 3356
_reflns_number_total 4301
_reflns_threshold_expression >2sigma(I)
_cod_data_source_file ic502664e_si_002.cif
_cod_data_source_block compound_2M
_cod_depositor_comments
;
The following automatic conversions were performed:

'_exptl_absorpt_correction_type' value 'Multi-scan' changed to
'multi-scan' according to
/usr/data/users/saulius/crontab/automatic-downloads/rss-feeds/ACS/lib/dictionaries/cif_core.dic
dictionary named 'cif_core.dic' version 2.4.2 from 2011-04-26.

Automatic conversion script
Id: cif_fix_values 3086 2015-02-26 13:12:21Z robertas 

 Adding full bibliography for 4342558--4342562.cif.
;
_cod_original_sg_symbol_H-M P4(3)
_cod_database_code 4342559

loop_
_symmetry_equiv_pos_as_xyz
'x, y, z'
'-x, -y, z+1/2'
'-y, x, z+3/4'
'y, -x, z+1/4'

loop_
_atom_site_label
_atom_site_type_symbol
_atom_site_fract_x
_atom_site_fract_y
_atom_site_fract_z
_atom_site_U_iso_or_equiv
_atom_site_adp_type
_atom_site_occupancy
_atom_site_symmetry_multiplicity
_atom_site_calc_flag
_atom_site_refinement_flags
Mn1 Mn 0.75823(8) 0.48857(8) 0.31134(9) 0.0253(3) Uani 1 1 d .
Mn2 Mn 0.75183(9) 0.71964(9) 0.15987(11) 0.0338(3) Uani 1 1 d .
O1 O 0.6433(5) 0.5945(5) 0.3486(6) 0.0421(15) Uani 1 1 d .
O2 O 0.5910(4) 0.7298(4) 0.2403(5) 0.0318(12) Uani 1 1 d .
O3 O 0.3710(5) 0.3651(4) 0.5145(5) 0.0355(13) Uani 1 1 d .
O4 O 0.2561(5) 0.4449(4) 0.6262(5) 0.0350(13) Uani 1 1 d .
O5 O 0.8680(6) 0.2568(6) 0.3441(7) 0.064(2) Uani 1 1 d .
O6 O 0.8773(5) 0.3986(5) 0.2359(6) 0.0441(15) Uani 1 1 d .
O7 O 1.1685(6) 0.2553(5) -0.1843(7) 0.0550(18) Uani 1 1 d .
O8 O 1.1283(4) 0.4086(4) -0.1141(5) 0.0366(14) Uani 1 1 d .
O9 O 0.8870(8) 0.7037(8) 0.0439(12) 0.107(4) Uani 1 1 d .
O10 O 1.034(5) 0.516(5) 0.046(5) 0.56(4) Uiso 1 1 d .
H10B H 0.9755 0.5424 0.0361 0.836 Uiso 1 1 d R
C1 C 0.5752(5) 0.6606(5) 0.3186(7) 0.0252(14) Uani 1 1 d .
C2 C 0.3267(6) 0.4463(6) 0.5460(7) 0.0317(16) Uani 1 1 d .
C3 C 0.9026(6) 0.3091(7) 0.2599(7) 0.0344(18) Uani 1 1 d .
C4 C 1.1317(6) 0.3134(7) -0.1075(7) 0.0320(17) Uani 1 1 d .
C5 C 0.3536(6) 0.5467(6) 0.4888(7) 0.0288(16) Uani 1 1 d .
C6 C 0.4456(6) 0.5568(6) 0.4304(6) 0.0291(16) Uani 1 1 d .
H6A H 0.4889 0.5007 0.4230 0.035 Uiso 1 1 calc R
C7 C 0.4742(6) 0.6523(6) 0.3817(7) 0.0307(17) Uani 1 1 d .
C8 C 0.4106(6) 0.7350(6) 0.3942(8) 0.0365(19) Uani 1 1 d .
H8A H 0.4295 0.7980 0.3623 0.044 Uiso 1 1 calc R
C9 C 0.3182(9) 0.7252(7) 0.4543(10) 0.055(3) Uani 1 1 d .
H9A H 0.2759 0.7819 0.4631 0.066 Uiso 1 1 calc R
C10 C 0.2880(7) 0.6315(7) 0.5015(8) 0.041(2) Uani 1 1 d .
H10A H 0.2237 0.6246 0.5424 0.050 Uiso 1 1 d R
C11 C 0.9801(6) 0.2601(6) 0.1789(7) 0.0328(18) Uani 1 1 d .
C12 C 1.0180(6) 0.3107(6) 0.0785(7) 0.0290(16) Uani 1 1 d .
H12A H 0.9973 0.3774 0.0622 0.035 Uiso 1 1 calc R
C13 C 1.0864(6) 0.2621(6) 0.0028(7) 0.0287(16) Uani 1 1 d .
C14 C 1.1190(7) 0.1629(7) 0.0268(10) 0.047(2) Uani 1 1 d .
H14A H 1.1639 0.1295 -0.0247 0.056 Uiso 1 1 calc R
C15 C 1.0833(8) 0.1155(9) 0.1286(11) 0.063(3) Uani 1 1 d .
H15A H 1.1089 0.0514 0.1487 0.076 Uiso 1 1 calc R
C16 C 1.0106(7) 0.1598(7) 0.2021(9) 0.045(2) Uani 1 1 d .
H16A H 0.9826 0.1235 0.2659 0.054 Uiso 1 1 calc R
C17 C 1.059(2) 0.593(2) 0.132(3) 0.198(14) Uiso 1 1 d .
H17A H 1.1274 0.5812 0.1611 0.297 Uiso 1 1 calc R
H17B H 1.0118 0.5898 0.1972 0.297 Uiso 1 1 calc R
H17C H 1.0558 0.6587 0.0943 0.297 Uiso 1 1 calc R

loop_
_atom_site_aniso_label
_atom_site_aniso_U_11
_atom_site_aniso_U_22
_atom_site_aniso_U_33
_atom_site_aniso_U_23
_atom_site_aniso_U_13
_atom_site_aniso_U_12
Mn1 0.0247(6) 0.0263(6) 0.0249(6) 0.0008(5) 0.0007(5) 0.0010(4)
Mn2 0.0361(7) 0.0346(7) 0.0307(6) 0.0077(5) -0.0090(5) -0.0072(5)
O1 0.034(3) 0.045(4) 0.047(4) 0.006(3) 0.005(3) 0.014(3)
O2 0.035(3) 0.039(3) 0.021(3) 0.006(2) -0.002(2) 0.000(2)
O3 0.045(3) 0.031(3) 0.030(3) 0.003(2) 0.003(3) 0.008(2)
O4 0.043(3) 0.037(3) 0.025(3) 0.004(2) 0.004(2) -0.004(2)
O5 0.060(5) 0.071(5) 0.061(5) 0.027(4) 0.036(4) 0.023(4)
O6 0.046(4) 0.043(4) 0.043(4) -0.001(3) 0.004(3) 0.015(3)
O7 0.065(4) 0.052(4) 0.048(4) -0.015(3) 0.032(4) -0.013(3)
O8 0.039(3) 0.030(3) 0.041(3) 0.004(2) 0.010(3) -0.010(2)
O9 0.091(7) 0.094(7) 0.136(10) -0.033(7) 0.061(7) -0.029(6)
C1 0.031(4) 0.026(4) 0.018(3) -0.010(3) -0.001(3) -0.001(3)
C2 0.042(4) 0.037(4) 0.016(3) -0.003(3) -0.005(3) -0.005(3)
C3 0.030(4) 0.046(5) 0.027(4) 0.002(4) 0.012(3) 0.007(3)
C4 0.032(4) 0.046(5) 0.018(4) -0.004(3) 0.006(3) -0.006(3)
C5 0.034(4) 0.036(4) 0.016(3) 0.003(3) 0.001(3) 0.001(3)
C6 0.043(4) 0.028(4) 0.017(3) 0.001(3) -0.004(3) 0.010(3)
C7 0.034(4) 0.033(4) 0.025(4) 0.006(3) 0.001(3) 0.006(3)
C8 0.041(5) 0.029(4) 0.040(5) 0.007(3) 0.007(4) 0.010(3)
C9 0.065(7) 0.043(5) 0.055(6) 0.008(5) 0.025(5) 0.023(5)
C10 0.045(5) 0.051(5) 0.028(4) 0.006(4) 0.015(4) 0.017(4)
C11 0.021(4) 0.048(5) 0.029(4) 0.006(3) 0.008(3) 0.006(3)
C12 0.029(4) 0.035(4) 0.023(4) 0.004(3) 0.003(3) -0.004(3)
C13 0.032(4) 0.025(4) 0.029(4) -0.001(3) 0.010(3) -0.002(3)
C14 0.044(5) 0.042(5) 0.054(6) -0.007(4) 0.009(4) 0.002(4)
C15 0.057(7) 0.051(6) 0.082(9) 0.020(6) 0.026(6) 0.027(5)
C16 0.053(6) 0.033(5) 0.050(6) 0.016(4) 0.015(4) 0.007(4)

loop_
_atom_type_symbol
_atom_type_description
_atom_type_scat_dispersion_real
_atom_type_scat_dispersion_imag
_atom_type_scat_source
C C 0.0033 0.0016 'International Tables Vol C Tables 4.2.6.8 and 6.1.1.4'
H H 0.0000 0.0000 'International Tables Vol C Tables 4.2.6.8 and 6.1.1.4'
N N 0.0061 0.0033 'International Tables Vol C Tables 4.2.6.8 and 6.1.1.4'
O O 0.0106 0.0060 'International Tables Vol C Tables 4.2.6.8 and 6.1.1.4'
Mn Mn 0.3368 0.7283 'International Tables Vol C Tables 4.2.6.8 and 6.1.1.4'

loop_
_geom_angle_atom_site_label_1
_geom_angle_atom_site_label_2
_geom_angle_atom_site_label_3
_geom_angle
_geom_angle_site_symmetry_1
_geom_angle_site_symmetry_3
O1 Mn1 O6 167.0(3) . .
O1 Mn1 O8 90.3(3) . 2_765
O6 Mn1 O8 89.6(2) . 2_765
O1 Mn1 O4 82.3(2) . 2_664
O6 Mn1 O4 84.9(2) . 2_664
O8 Mn1 O4 99.7(2) 2_765 2_664
O1 Mn1 O2 90.6(2) . 4_565
O6 Mn1 O2 102.3(2) . 4_565
O8 Mn1 O2 93.4(2) 2_765 4_565
O4 Mn1 O2 165.1(2) 2_664 4_565
O1 Mn1 O3 89.1(2) . 3_654
O6 Mn1 O3 93.1(2) . 3_654
O8 Mn1 O3 170.6(2) 2_765 3_654
O4 Mn1 O3 89.5(2) 2_664 3_654
O2 Mn1 O3 77.2(2) 4_565 3_654
O7 Mn2 O5 100.2(3) 2_765 3_654
O7 Mn2 O4 109.1(2) 2_765 2_664
O5 Mn2 O4 148.8(3) 3_654 2_664
O7 Mn2 O9 96.0(5) 2_765 .
O5 Mn2 O9 85.7(4) 3_654 .
O4 Mn2 O9 81.0(3) 2_664 .
O7 Mn2 O2 97.2(3) 2_765 .
O5 Mn2 O2 92.0(3) 3_654 .
O4 Mn2 O2 94.7(2) 2_664 .
O9 Mn2 O2 166.8(4) . .
C1 O1 Mn1 153.4(6) . .
C1 O2 Mn1 129.9(5) . 3_654
C1 O2 Mn2 112.0(4) . .
Mn1 O2 Mn2 94.9(2) 3_654 .
C2 O3 Mn1 147.0(5) . 4_565
C2 O4 Mn2 99.7(5) . 2_665
C2 O4 Mn1 133.8(5) . 2_665
Mn2 O4 Mn1 102.7(2) 2_665 2_665
C3 O5 Mn2 129.4(6) . 4_565
C3 O6 Mn1 129.1(6) . .
C4 O7 Mn2 133.1(6) . 2_764
C4 O8 Mn1 128.1(5) . 2_764
C17 O10 H10B 90.4 . .
O2 C1 O1 123.0(7) . .
O2 C1 C7 121.0(6) . .
O1 C1 C7 116.0(7) . .
O3 C2 O4 120.8(7) . .
O3 C2 C5 120.7(7) . .
O4 C2 C5 118.5(7) . .
O6 C3 O5 125.5(8) . .
O6 C3 C11 116.9(7) . .
O5 C3 C11 117.6(8) . .
O7 C4 O8 125.6(8) . .
O7 C4 C13 116.1(8) . .
O8 C4 C13 118.3(7) . .
C6 C5 C10 120.4(7) . .
C6 C5 C2 119.3(7) . .
C10 C5 C2 120.2(7) . .
C5 C6 C7 119.9(7) . .
C5 C6 H6A 120.0 . .
C7 C6 H6A 120.0 . .
C8 C7 C6 119.8(7) . .
C8 C7 C1 121.6(7) . .
C6 C7 C1 118.5(7) . .
C7 C8 C9 120.3(8) . .
C7 C8 H8A 119.9 . .
C9 C8 H8A 119.9 . .
C8 C9 C10 120.8(8) . .
C8 C9 H9A 119.6 . .
C10 C9 H9A 119.6 . .
C9 C10 C5 118.9(8) . .
C9 C10 H10A 120.7 . .
C5 C10 H10A 120.4 . .
C12 C11 C16 119.7(7) . .
C12 C11 C3 121.4(7) . .
C16 C11 C3 118.9(7) . .
C13 C12 C11 120.1(7) . .
C13 C12 H12A 119.9 . .
C11 C12 H12A 119.9 . .
C12 C13 C14 120.6(8) . .
C12 C13 C4 122.8(7) . .
C14 C13 C4 116.5(7) . .
C15 C14 C13 118.3(9) . .
C15 C14 H14A 120.8 . .
C13 C14 H14A 120.8 . .
C14 C15 C16 122.3(9) . .
C14 C15 H15A 118.9 . .
C16 C15 H15A 118.9 . .
C15 C16 C11 118.7(8) . .
C15 C16 H16A 120.6 . .
C11 C16 H16A 120.6 . .
O10 C17 H17A 109.3 . .
O10 C17 H17B 109.5 . .
H17A C17 H17B 109.5 . .
O10 C17 H17C 109.5 . .
H17A C17 H17C 109.5 . .
H17B C17 H17C 109.5 . .

loop_
_geom_bond_atom_site_label_1
_geom_bond_atom_site_label_2
_geom_bond_distance
_geom_bond_site_symmetry_2
Mn1 O1 2.085(6) .
Mn1 O6 2.125(6) .
Mn1 O8 2.168(5) 2_765
Mn1 O4 2.248(6) 2_664
Mn1 O2 2.280(5) 4_565
Mn1 O3 2.288(6) 3_654
Mn2 O7 2.051(7) 2_765
Mn2 O5 2.077(7) 3_654
Mn2 O4 2.185(6) 2_664
Mn2 O9 2.199(9) .
Mn2 O2 2.289(5) .
O1 C1 1.285(9) .
O2 C1 1.274(9) .
O2 Mn1 2.280(5) 3_654
O3 C2 1.259(10) .
O3 Mn1 2.288(5) 4_565
O4 C2 1.285(10) .
O4 Mn2 2.185(6) 2_665
O4 Mn1 2.248(6) 2_665
O5 C3 1.246(10) .
O5 Mn2 2.077(7) 4_565
O6 C3 1.244(10) .
O7 C4 1.241(10) .
O7 Mn2 2.051(7) 2_764
O8 C4 1.248(10) .
O8 Mn1 2.168(5) 2_764
O10 C17 1.42(6) .
O10 H10B 0.8501 .
C1 C7 1.500(11) .
C2 C5 1.501(11) .
C3 C11 1.501(11) .
C4 C13 1.520(11) .
C5 C6 1.373(11) .
C5 C10 1.408(11) .
C6 C7 1.412(11) .
C6 H6A 0.9300 .
C7 C8 1.372(11) .
C8 C9 1.387(13) .
C8 H8A 0.9300 .
C9 C10 1.390(13) .
C9 H9A 0.9300 .
C10 H10A 0.9599 .
C11 C12 1.392(11) .
C11 C16 1.394(12) .
C12 C13 1.383(11) .
C12 H12A 0.9300 .
C13 C14 1.391(12) .
C14 C15 1.375(15) .
C14 H14A 0.9300 .
C15 C16 1.381(13) .
C15 H15A 0.9300 .
C16 H16A 0.9300 .
C17 H17A 0.9600 .
C17 H17B 0.9600 .
C17 H17C 0.9600 .
